data_1563038
loop_
_publ_author_name
'Yang, Jie'
'Shen, Lei'
'Yang, Gao-Wen'
'Li, Qiao-Yun'
'Shen, Wei'
'Jin, Jian-Ning'
'Zhao, Jing-Jing'
'Dai, Jian'

_publ_section_title
;
 A set of new transition metal-based coordination complexes dependent upon
 Hpztza ligand (Hpztza=2-(5-(pyrazin-2-yl)-2H-tetrazol-2-yl) acetic acid)
;
_journal_name_full 'Journal of Solid State Chemistry'
_journal_page_first 124
_journal_page_last 133
_journal_paper_doi 10.1016/j.jssc.2011.11.017
_journal_volume 186
_journal_year 2012
_chemical_formula_moiety 'C14 H14 Cd N12 O6 '
_chemical_formula_sum 'C14 H14 Cd N12 O6'
_chemical_formula_weight 558.77
_space_group_IT_number 14
_space_group_name_Hall '-P 2ybc'
_space_group_name_H-M_alt 'P 1 21/c 1'
_symmetry_cell_setting monoclinic
_symmetry_space_group_name_Hall '-P 2ybc'
_symmetry_space_group_name_H-M 'P 1 21/c 1'
_atom_sites_solution_hydrogens geom
_atom_sites_solution_primary direct
_atom_sites_solution_secondary difmap
_audit_creation_method SHELXL-97
_cell_angle_alpha 90.00
_cell_angle_beta 101.01(3)
_cell_angle_gamma 90.00
_cell_formula_units_Z 2
_cell_length_a 7.2006(14)
_cell_length_b 9.810(2)
_cell_length_c 13.937(3)
_cell_measurement_temperature 291(2)
_cell_volume 966.4(4)
_computing_molecular_graphics 'SHELXL-97 (Sheldrick, 1997)'
_computing_publication_material 'SHELXL-97 (Sheldrick, 1997)'
_computing_structure_refinement 'SHELXL-97 (Sheldrick, 1997)'
_computing_structure_solution 'SHELXS-97 (Sheldrick, 1990)'
_diffrn_ambient_temperature 291(2)
_diffrn_measured_fraction_theta_full 0.998
_diffrn_measured_fraction_theta_max 0.998
_diffrn_measurement_device_type 'Rigaku mercury'
_diffrn_measurement_method \w
_diffrn_radiation_monochromator graphite
_diffrn_radiation_source 'fine-focus sealed tube'
_diffrn_radiation_type MoK\a
_diffrn_radiation_wavelength 0.71073
_diffrn_reflns_av_R_equivalents 0.0478
_diffrn_reflns_av_sigmaI/netI 0.0397
_diffrn_reflns_limit_h_max 9
_diffrn_reflns_limit_h_min -9
_diffrn_reflns_limit_k_max 12
_diffrn_reflns_limit_k_min -12
_diffrn_reflns_limit_l_max 18
_diffrn_reflns_limit_l_min -18
_diffrn_reflns_number 9833
_diffrn_reflns_theta_full 27.48
_diffrn_reflns_theta_max 27.48
_diffrn_reflns_theta_min 3.55
_diffrn_standards_decay_% 0
_diffrn_standards_interval_count 0
_diffrn_standards_interval_time 0
_diffrn_standards_number 0
_exptl_absorpt_coefficient_mu 1.196
_exptl_absorpt_correction_T_max 0.7959
_exptl_absorpt_correction_T_min 0.7959
_exptl_absorpt_correction_type multi-scan
_exptl_crystal_colour colourless
_exptl_crystal_density_diffrn 1.920
_exptl_crystal_density_method 'not measured'
_exptl_crystal_description block
_exptl_crystal_F_000 556
_exptl_crystal_size_max 0.20
_exptl_crystal_size_mid 0.20
_exptl_crystal_size_min 0.20
_refine_diff_density_max 0.617
_refine_diff_density_min -0.487
_refine_diff_density_rms 0.077
_refine_ls_extinction_method none
_refine_ls_goodness_of_fit_ref 0.761
_refine_ls_hydrogen_treatment constr
_refine_ls_matrix_type full
_refine_ls_number_parameters 150
_refine_ls_number_reflns 2220
_refine_ls_number_restraints 0
_refine_ls_restrained_S_all 0.761
_refine_ls_R_factor_all 0.0466
_refine_ls_R_factor_gt 0.0304
_refine_ls_shift/su_max 0.001
_refine_ls_shift/su_mean 0.000
_refine_ls_structure_factor_coef Fsqd
_refine_ls_weighting_details 'calc w=1/[\s^2^(Fo^2^)+(0.1000P)^2^+0.0000P] where P=(Fo^2^+2Fc^2^)/3'
_refine_ls_weighting_scheme calc
_refine_ls_wR_factor_gt 0.0924
_refine_ls_wR_factor_ref 0.1060
_reflns_number_gt 1731
_reflns_number_total 2220
_reflns_threshold_expression >2sigma(I)
_cod_data_source_file JSSC-2012-186-124.CIF
_cod_data_source_block t
_cod_original_cell_volume 966.4(3)
_cod_original_sg_symbol_H-M 'P 21/c'
_cod_database_code 1563038

loop_
_symmetry_equiv_pos_as_xyz
'x, y, z'
'-x, y+1/2, -z+1/2'
'-x, -y, -z'
'x, -y-1/2, z-1/2'

loop_
_atom_site_label
_atom_site_type_symbol
_atom_site_fract_x
_atom_site_fract_y
_atom_site_fract_z
_atom_site_U_iso_or_equiv
_atom_site_adp_type
_atom_site_occupancy
_atom_site_symmetry_multiplicity
_atom_site_calc_flag
_atom_site_refinement_flags
_atom_site_disorder_assembly
_atom_site_disorder_group
N5 N 2.6274(3) 1.7149(2) 0.46564(19) 0.0300(6) Uani 1 1 d . . .
N6 N 2.7465(4) 1.9655(3) 0.4041(2) 0.0327(6) Uani 1 1 d . . .
C4 C 2.5632(4) 1.9336(3) 0.3931(2) 0.0266(6) Uani 1 1 d . . .
C5 C 2.5046(4) 1.8103(3) 0.4246(2) 0.0309(7) Uani 1 1 d . . .
H5 H 2.3756 1.7930 0.4171 0.037 Uiso 1 1 calc R . .
C7 C 2.8105(4) 1.7450(3) 0.4746(2) 0.0320(7) Uani 1 1 d . . .
H7 H 2.9009 1.6812 0.5019 0.038 Uiso 1 1 calc R . .
C8 C 2.8679(4) 1.8689(3) 0.4441(2) 0.0350(7) Uani 1 1 d . . .
H8A H 2.9969 1.8862 0.4517 0.042 Uiso 1 1 calc R . .
N1 N 2.2363(5) 2.0070(2) 0.3301(2) 0.0319(6) Uani 1 1 d . . .
N4 N 2.4579(3) 2.1581(2) 0.31240(19) 0.0342(6) Uani 1 1 d . . .
N2 N 2.1639(3) 2.1199(2) 0.28546(18) 0.0287(5) Uani 1 1 d . . .
N3 N 2.2932(3) 2.2112(2) 0.2734(2) 0.0343(6) Uani 1 1 d . . .
C3 C 2.4207(4) 2.0340(3) 0.3461(2) 0.0260(6) Uani 1 1 d . . .
C2 C 1.9606(4) 2.1381(3) 0.2494(2) 0.0315(7) Uani 1 1 d . . .
H2A H 1.9363 2.2326 0.2307 0.038 Uiso 1 1 calc R . .
H2B H 1.8935 2.1181 0.3018 0.038 Uiso 1 1 calc R . .
O1 O 1.9902(5) 1.9755(3) 0.1257(3) 0.0577(8) Uani 1 1 d . . .
C1 C 1.8830(4) 2.0466(3) 0.1616(2) 0.0298(6) Uani 1 1 d . . .
O2 O 1.7072(3) 2.0562(3) 0.13587(18) 0.0492(6) Uani 1 1 d . . .
Cd1 Cd 1.5000 2.0000 0.0000 0.02906(14) Uani 1 2 d S . .
O3 O 1.3174 1.8785 0.0910 0.0639(9) Uani 1 1 d R . .
H3A H 1.2383 1.9313 0.1114 0.094(16) Uiso 1 1 d R . .
H3B H 1.3749 1.8201 0.1400 0.118(19) Uiso 1 1 d R . .

loop_
_atom_site_aniso_label
_atom_site_aniso_U_11
_atom_site_aniso_U_22
_atom_site_aniso_U_33
_atom_site_aniso_U_23
_atom_site_aniso_U_13
_atom_site_aniso_U_12
N5 0.0236(13) 0.0273(12) 0.0378(15) 0.0041(10) 0.0027(10) -0.0034(10)
N6 0.0258(14) 0.0313(12) 0.0395(16) 0.0019(12) 0.0025(11) -0.0063(11)
C4 0.0277(15) 0.0258(15) 0.0261(15) -0.0020(12) 0.0045(12) -0.0043(12)
C5 0.0204(14) 0.0280(15) 0.0423(18) 0.0036(13) 0.0008(12) -0.0045(11)
C7 0.0241(15) 0.0329(16) 0.0365(18) 0.0013(13) -0.0007(12) -0.0008(12)
C8 0.0207(15) 0.0357(17) 0.047(2) -0.0009(14) 0.0028(13) -0.0066(12)
N1 0.0288(15) 0.0287(15) 0.0367(16) 0.0067(10) 0.0026(12) -0.0012(9)
N4 0.0318(14) 0.0294(13) 0.0382(16) 0.0056(11) -0.0011(11) -0.0056(11)
N2 0.0279(13) 0.0269(12) 0.0288(14) 0.0031(10) -0.0011(10) 0.0001(10)
N3 0.0329(14) 0.0260(12) 0.0420(16) 0.0059(11) 0.0024(12) -0.0058(10)
C3 0.0269(16) 0.0249(13) 0.0251(15) 0.0023(11) 0.0019(12) -0.0058(12)
C2 0.0271(16) 0.0318(15) 0.0336(17) -0.0011(12) 0.0007(12) 0.0037(12)
O1 0.0355(16) 0.0723(19) 0.065(2) -0.0339(15) 0.0073(14) 0.0023(13)
C1 0.0285(17) 0.0289(14) 0.0308(17) 0.0029(13) 0.0022(13) 0.0011(13)
O2 0.0317(13) 0.0546(16) 0.0542(17) -0.0124(13) -0.0098(11) 0.0090(12)
Cd1 0.02102(19) 0.0259(2) 0.0390(2) -0.00651(12) 0.00259(13) 0.00326(10)
O3 0.0445(16) 0.0629(18) 0.093(2) 0.0337(16) 0.0339(16) 0.0249(13)

loop_
_atom_type_symbol
_atom_type_description
_atom_type_scat_dispersion_real
_atom_type_scat_dispersion_imag
_atom_type_scat_source
C C 0.0033 0.0016 'International Tables Vol C Tables 4.2.6.8 and 6.1.1.4'
H H 0.0000 0.0000 'International Tables Vol C Tables 4.2.6.8 and 6.1.1.4'
N N 0.0061 0.0033 'International Tables Vol C Tables 4.2.6.8 and 6.1.1.4'
O O 0.0106 0.0060 'International Tables Vol C Tables 4.2.6.8 and 6.1.1.4'
Cd Cd -0.8075 1.2024 'International Tables Vol C Tables 4.2.6.8 and 6.1.1.4'

loop_
_geom_angle_atom_site_label_1
_geom_angle_atom_site_label_2
_geom_angle_atom_site_label_3
_geom_angle
_geom_angle_site_symmetry_1
_geom_angle_site_symmetry_3
C7 N5 C5 116.5(2) . .
C7 N5 Cd1 126.02(19) . 2_945
C5 N5 Cd1 117.10(19) . 2_945
C8 N6 C4 115.8(3) . .
N6 C4 C5 121.6(3) . .
N6 C4 C3 118.7(3) . .
C5 C4 C3 119.7(3) . .
N5 C5 C4 122.1(3) . .
N5 C5 H5 119.0 . .
C4 C5 H5 119.0 . .
N5 C7 C8 121.0(3) . .
N5 C7 H7 119.5 . .
C8 C7 H7 119.5 . .
N6 C8 C7 122.9(3) . .
N6 C8 H8A 118.5 . .
C7 C8 H8A 118.5 . .
N2 N1 C3 101.7(2) . .
N3 N4 C3 106.2(2) . .
N3 N2 N1 113.7(2) . .
N3 N2 C2 123.6(2) . .
N1 N2 C2 122.6(2) . .
N4 N3 N2 106.2(2) . .
N1 C3 N4 112.3(3) . .
N1 C3 C4 121.7(3) . .
N4 C3 C4 125.9(3) . .
N2 C2 C1 113.0(2) . .
N2 C2 H2A 109.0 . .
C1 C2 H2A 109.0 . .
N2 C2 H2B 109.0 . .
C1 C2 H2B 109.0 . .
H2A C2 H2B 107.8 . .
O1 C1 O2 127.7(3) . .
O1 C1 C2 120.0(3) . .
O2 C1 C2 112.2(3) . .
C1 O2 Cd1 134.1(2) . .
O2 Cd1 O2 180.000(1) 3_895 .
O2 Cd1 O3 91.13(8) 3_895 3_895
O2 Cd1 O3 88.87(8) . 3_895
O2 Cd1 O3 88.87(8) 3_895 .
O2 Cd1 O3 91.13(8) . .
O3 Cd1 O3 180.0 3_895 .
O2 Cd1 N5 80.37(9) 3_895 4_495
O2 Cd1 N5 99.63(9) . 4_495
O3 Cd1 N5 93.69(7) 3_895 4_495
O3 Cd1 N5 86.31(6) . 4_495
O2 Cd1 N5 99.63(9) 3_895 2_955
O2 Cd1 N5 80.37(9) . 2_955
O3 Cd1 N5 86.31(6) 3_895 2_955
O3 Cd1 N5 93.69(7) . 2_955
N5 Cd1 N5 180.00(12) 4_495 2_955
Cd1 O3 H3A 110.6 . .
Cd1 O3 H3B 120.0 . .
H3A O3 H3B 111.2 . .

loop_
_geom_bond_atom_site_label_1
_geom_bond_atom_site_label_2
_geom_bond_distance
_geom_bond_site_symmetry_2
N5 C7 1.333(4) .
N5 C5 1.338(4) .
N5 Cd1 2.384(2) 2_945
N6 C8 1.336(4) .
N6 C4 1.337(4) .
C4 C5 1.380(4) .
C4 C3 1.482(4) .
C5 H5 0.9300 .
C7 C8 1.377(4) .
C7 H7 0.9300 .
C8 H8A 0.9300 .
N1 N2 1.327(3) .
N1 C3 1.331(4) .
N4 N3 1.314(3) .
N4 C3 1.350(4) .
N2 N3 1.326(3) .
N2 C2 1.466(3) .
C2 C1 1.534(4) .
C2 H2A 0.9700 .
C2 H2B 0.9700 .
O1 C1 1.217(5) .
C1 O2 1.251(4) .
O2 Cd1 2.244(2) .
Cd1 O2 2.244(2) 3_895
Cd1 O3 2.3227 3_895
Cd1 O3 2.3227 .
Cd1 N5 2.384(2) 4_495
Cd1 N5 2.384(2) 2_955
O3 H3A 0.8575 .
O3 H3B 0.9262 .
